data_7039808
loop_
_publ_author_name
'Liu, Lei-Lei'
'Yu, Cai-Xia'
'Du, Ji-Min'
'Liu, Shi-Min'
'Cao, Jing-Shuai'
'Ma, Lu-Fang'

_publ_section_title
;
 Construction of five Zn(ii)/Cd(ii) coordination polymers derived from a
 new linear carboxylate/pyridyl ligand: design, synthesis, and
 photocatalytic properties.
;
_journal_issue 31
_journal_name_full 'Dalton transactions (Cambridge, England : 2003)'
_journal_page_first 12352
_journal_page_last 12361
_journal_paper_doi 10.1039/c6dt02312f
_journal_volume 45
_journal_year 2016
_chemical_formula_moiety 'C38 H30 Cd N6 O7'
_chemical_formula_sum 'C38 H30 Cd N6 O7'
_chemical_formula_weight 795.08
_chemical_name_systematic
;
 ?
;
_space_group_crystal_system orthorhombic
_space_group_IT_number 19
_space_group_name_Hall 'P 2ac 2ab'
_space_group_name_H-M_alt 'P 21 21 21'
_symmetry_space_group_name_Hall 'P 2ac 2ab'
_symmetry_space_group_name_H-M 'P 21 21 21'
_atom_sites_solution_hydrogens mixed
_atom_sites_solution_primary direct
_atom_sites_solution_secondary difmap
_audit_creation_method SHELXL-2013
_audit_update_record
;
2016-06-28 deposited with the CCDC.
2016-07-05 downloaded from the CCDC.
;
_cell_angle_alpha 90
_cell_angle_beta 90
_cell_angle_gamma 90
_cell_formula_units_Z 4
_cell_length_a 8.8216(18)
_cell_length_b 10.705(2)
_cell_length_c 36.624(7)
_cell_measurement_reflns_used 3178
_cell_measurement_temperature 296(2)
_cell_measurement_theta_max 18.95
_cell_measurement_theta_min 2.20
_cell_volume 3458.6(12)
_computing_cell_refinement 'Bruker SAINT (Bruker, 2003)'
_computing_data_collection 'Bruker APEX2 (Bruker, 2005)'
_computing_data_reduction 'Bruker SAINT (Bruker, 2003)'
_computing_molecular_graphics 'Bruker SHELXTL'
_computing_publication_material 'Bruker SHELXTL'
_computing_structure_refinement 'SHELXL-2013 (Sheldrick, 2013)'
_computing_structure_solution 'SHELXL-2013 (Sheldrick, 2013)'
_diffrn_ambient_temperature 296(2)
_diffrn_measured_fraction_theta_full 0.998
_diffrn_measured_fraction_theta_max 0.996
_diffrn_measurement_device_type 'Bruker APEX-II CCD'
_diffrn_measurement_method '\f and \w scans'
_diffrn_radiation_type MoK\a
_diffrn_radiation_wavelength 0.71073
_diffrn_reflns_av_R_equivalents 0.0843
_diffrn_reflns_av_unetI/netI 0.0959
_diffrn_reflns_Laue_measured_fraction_full 0.998
_diffrn_reflns_Laue_measured_fraction_max 0.996
_diffrn_reflns_limit_h_max 11
_diffrn_reflns_limit_h_min -8
_diffrn_reflns_limit_k_max 14
_diffrn_reflns_limit_k_min -14
_diffrn_reflns_limit_l_max 42
_diffrn_reflns_limit_l_min -48
_diffrn_reflns_number 31271
_diffrn_reflns_point_group_measured_fraction_full 0.999
_diffrn_reflns_point_group_measured_fraction_max 0.995
_diffrn_reflns_theta_full 25.242
_diffrn_reflns_theta_max 28.345
_diffrn_reflns_theta_min 2.204
_diffrn_source 'fine-focus sealed tube'
_exptl_absorpt_coefficient_mu 0.692
_exptl_absorpt_correction_T_max 0.901
_exptl_absorpt_correction_T_min 0.841
_exptl_absorpt_correction_type multi-scan
_exptl_absorpt_process_details sadabs
_exptl_crystal_colour orange
_exptl_crystal_density_diffrn 1.527
_exptl_crystal_density_method 'not measured'
_exptl_crystal_description block
_exptl_crystal_F_000 1616
_exptl_crystal_size_max 0.250
_exptl_crystal_size_mid 0.220
_exptl_crystal_size_min 0.150
_refine_diff_density_max 0.500
_refine_diff_density_min -0.790
_refine_diff_density_rms 0.076
_refine_ls_abs_structure_details
;
 Flack x determined using 1853 quotients [(I+)-(I-)]/[(I+)+(I-)]
 (Parsons and Flack (2004), Acta Cryst. A60, s61).
;
_refine_ls_abs_structure_Flack -0.03(2)
_refine_ls_extinction_method none
_refine_ls_goodness_of_fit_ref 1.001
_refine_ls_hydrogen_treatment constr
_refine_ls_matrix_type full
_refine_ls_number_parameters 488
_refine_ls_number_reflns 8599
_refine_ls_number_restraints 0
_refine_ls_restrained_S_all 1.001
_refine_ls_R_factor_all 0.0918
_refine_ls_R_factor_gt 0.0493
_refine_ls_shift/su_max 0.001
_refine_ls_shift/su_mean 0.000
_refine_ls_structure_factor_coef Fsqd
_refine_ls_weighting_details
;
 w=1/[\s^2^(Fo^2^)+(0.0256P)^2^]
 where P=(Fo^2^+2Fc^2^)/3
;
_refine_ls_weighting_scheme calc
_refine_ls_wR_factor_gt 0.0815
_refine_ls_wR_factor_ref 0.0956
_reflns_Friedel_coverage 0.774
_reflns_Friedel_fraction_full 1.000
_reflns_Friedel_fraction_max 0.995
_reflns_number_gt 5642
_reflns_number_total 8599
_reflns_threshold_expression 'I > 2\s(I)'
_cod_data_source_file c6dt02312f2.cif
_cod_data_source_block 1
_cod_depositor_comments 'Adding full bibliography for 7039808--7039812.cif.'
_cod_original_cell_volume 3458.5(12)
_cod_database_code 7039808
_shelx_space_group_comment
;
The symmetry employed for this shelxl refinement is uniquely defined
by the following loop, which should always be used as a source of
symmetry information in preference to the above space-group names.
They are only intended as comments.
;
_shelx_estimated_absorpt_t_min 0.846
_shelx_estimated_absorpt_t_max 0.903
_shelxl_version_number 2013-2

loop_
_space_group_symop_operation_xyz
'x, y, z'
'-x+1/2, -y, z+1/2'
'-x, y+1/2, -z+1/2'
'x+1/2, -y+1/2, -z'

loop_
_atom_site_label
_atom_site_type_symbol
_atom_site_fract_x
_atom_site_fract_y
_atom_site_fract_z
_atom_site_U_iso_or_equiv
_atom_site_adp_type
_atom_site_occupancy
_atom_site_site_symmetry_order
_atom_site_calc_flag
_atom_site_refinement_flags_posn
_atom_site_refinement_flags_adp
_atom_site_refinement_flags_occupancy
_atom_site_disorder_assembly
_atom_site_disorder_group
Cd1 Cd 1.02422(5) 0.42748(3) 0.52518(2) 0.04211(13) Uani 1 1 d . . . . .
C1 C 0.8930(9) 0.4694(5) 0.45734(19) 0.0467(17) Uani 1 1 d . . . . .
C2 C 0.8096(8) 0.4812(5) 0.42186(18) 0.0448(16) Uani 1 1 d . . . . .
C3 C 0.8282(9) 0.5869(7) 0.4008(2) 0.067(2) Uani 1 1 d . . . . .
H3 H 0.8915 0.6506 0.4089 0.080 Uiso 1 1 calc R U . . .
C4 C 0.7550(13) 0.5986(8) 0.3685(2) 0.091(3) Uani 1 1 d . . . . .
H4 H 0.7696 0.6708 0.3548 0.109 Uiso 1 1 calc R U . . .
C5 C 0.6624(11) 0.5101(11) 0.3555(2) 0.084(3) Uani 1 1 d . . . . .
C6 C 0.6394(9) 0.4015(9) 0.3764(2) 0.082(3) Uani 1 1 d . . . . .
H6 H 0.5750 0.3388 0.3681 0.098 Uiso 1 1 calc R U . . .
C7 C 0.7139(9) 0.3891(6) 0.4094(2) 0.064(2) Uani 1 1 d . . . . .
H7 H 0.6991 0.3176 0.4234 0.077 Uiso 1 1 calc R U . . .
C8 C 0.4541(11) 0.5074(8) 0.2736(2) 0.074(2) Uani 1 1 d . . . . .
C9 C 0.4925(11) 0.6057(7) 0.2510(2) 0.082(2) Uani 1 1 d . . . . .
H9 H 0.5649 0.6634 0.2585 0.098 Uiso 1 1 calc R U . . .
C10 C 0.4238(9) 0.6189(7) 0.2170(2) 0.072(2) Uani 1 1 d . . . . .
H10 H 0.4470 0.6869 0.2023 0.086 Uiso 1 1 calc R U . . .
C11 C 0.3214(9) 0.5308(6) 0.20549(18) 0.0513(18) Uani 1 1 d . . . . .
C12 C 0.2819(9) 0.4343(7) 0.2281(2) 0.070(2) Uani 1 1 d . . . . .
H12 H 0.2103 0.3757 0.2207 0.084 Uiso 1 1 calc R U . . .
C13 C 0.3492(10) 0.4249(9) 0.2616(2) 0.083(2) Uani 1 1 d . . . . .
H13 H 0.3216 0.3591 0.2767 0.100 Uiso 1 1 calc R U . . .
C14 C 0.1642(9) 0.4581(6) 0.15611(19) 0.064(2) Uani 1 1 d . . . . .
H14A H 0.0679 0.4594 0.1689 0.077 Uiso 1 1 calc R U . . .
H14B H 0.2079 0.3754 0.1587 0.077 Uiso 1 1 calc R U . . .
C15 C 0.1406(8) 0.4874(5) 0.11682(19) 0.0477(17) Uani 1 1 d . . . . .
C16 C -0.0024(9) 0.4889(5) 0.10127(19) 0.0579(18) Uani 1 1 d . . . . .
H16 H -0.0869 0.4672 0.1151 0.070 Uiso 1 1 calc R U . . .
C17 C -0.0182(10) 0.5226(6) 0.0652(2) 0.0660(19) Uani 1 1 d . . . . .
H17 H -0.1137 0.5251 0.0545 0.079 Uiso 1 1 calc R U . . .
C18 C 0.1094(8) 0.5528(6) 0.04517(18) 0.0537(17) Uani 1 1 d . . . . .
H18 H 0.0980 0.5767 0.0209 0.064 Uiso 1 1 calc R U . . .
C19 C 0.2623(9) 0.5169(6) 0.09433(19) 0.0524(17) Uani 1 1 d . . . . .
H19 H 0.3593 0.5142 0.1043 0.063 Uiso 1 1 calc R U . . .
C20 C 1.0559(8) 0.7291(5) 0.51713(17) 0.0524(19) Uani 1 1 d . . . . .
H20 H 1.1154 0.7042 0.4975 0.063 Uiso 1 1 calc R U . . .
C21 C 1.0401(8) 0.8556(5) 0.52427(19) 0.0617(19) Uani 1 1 d . . . . .
H21 H 1.0884 0.9144 0.5096 0.074 Uiso 1 1 calc R U . . .
C22 C 0.9526(9) 0.8929(5) 0.55312(17) 0.056(2) Uani 1 1 d . . . . .
H22 H 0.9382 0.9774 0.5580 0.067 Uiso 1 1 calc R U . . .
C23 C 0.8863(8) 0.8032(5) 0.57473(18) 0.0459(17) Uani 1 1 d . . . . .
C24 C 0.9092(8) 0.6787(5) 0.56562(18) 0.0482(18) Uani 1 1 d . . . . .
H24 H 0.8655 0.6178 0.5804 0.058 Uiso 1 1 calc R U . . .
C25 C 0.7905(10) 0.8387(6) 0.6069(2) 0.061(2) Uani 1 1 d . . . . .
H25A H 0.8201 0.9206 0.6158 0.073 Uiso 1 1 calc R U . . .
H25B H 0.6847 0.8423 0.5998 0.073 Uiso 1 1 calc R U . . .
C26 C 0.7307(9) 0.7633(6) 0.66666(19) 0.057(2) Uani 1 1 d . . . . .
C27 C 0.7618(10) 0.6778(6) 0.6940(2) 0.067(2) Uani 1 1 d . . . . .
H27 H 0.8341 0.6158 0.6903 0.080 Uiso 1 1 calc R U . . .
C28 C 0.6852(9) 0.6851(6) 0.7267(2) 0.065(2) Uani 1 1 d . . . . .
H28 H 0.7053 0.6274 0.7450 0.078 Uiso 1 1 calc R U . . .
C29 C 0.5779(8) 0.7781(6) 0.7324(2) 0.0570(19) Uani 1 1 d . . . . .
C30 C 0.5508(10) 0.8615(7) 0.7052(2) 0.078(3) Uani 1 1 d . . . . .
H30 H 0.4795 0.9242 0.7089 0.093 Uiso 1 1 calc R U . . .
C31 C 0.6261(11) 0.8558(7) 0.6723(2) 0.080(3) Uani 1 1 d . . . . .
H31 H 0.6062 0.9142 0.6541 0.096 Uiso 1 1 calc R U . . .
C32 C 0.4248(8) 0.7471(6) 0.82178(18) 0.0500(18) Uani 1 1 d . . . . .
C33 C 0.4539(8) 0.6729(5) 0.85158(18) 0.0509(17) Uani 1 1 d . . . . .
H33 H 0.5333 0.6157 0.8509 0.061 Uiso 1 1 calc R U . . .
C34 C 0.3657(8) 0.6828(5) 0.88264(19) 0.0514(18) Uani 1 1 d . . . . .
H34 H 0.3853 0.6314 0.9026 0.062 Uiso 1 1 calc R U . . .
C35 C 0.2484(8) 0.7688(5) 0.88435(17) 0.0410(15) Uani 1 1 d . . . . .
C36 C 0.2201(9) 0.8435(6) 0.85396(19) 0.0548(19) Uani 1 1 d . . . . .
H36 H 0.1420 0.9018 0.8547 0.066 Uiso 1 1 calc R U . . .
C37 C 0.3067(9) 0.8318(6) 0.82281(19) 0.058(2) Uani 1 1 d . . . . .
H37 H 0.2857 0.8810 0.8025 0.070 Uiso 1 1 calc R U . . .
C38 C 0.1576(7) 0.7846(5) 0.91854(17) 0.0410(15) Uani 1 1 d . . . . .
N1 N 0.603(3) 0.5487(13) 0.3192(8) 0.072(5) Uani 0.76(6) 1 d . . P A 1
N2 N 0.509(3) 0.4719(17) 0.3105(7) 0.069(5) Uani 0.76(6) 1 d . . P A 1
N1A N 0.558(6) 0.455(3) 0.3249(17) 0.045(12) Uani 0.24(6) 1 d . . P A 2
N2A N 0.559(5) 0.547(3) 0.3025(17) 0.035(13) Uani 0.24(6) 1 d . . P A 2
N3 N 0.2477(6) 0.5486(4) 0.05938(14) 0.0482(13) Uani 1 1 d . . . . .
N4 N 0.9891(7) 0.6423(4) 0.53739(13) 0.0489(14) Uani 1 1 d . . . . .
N5 N 0.4888(8) 0.7967(5) 0.76499(16) 0.0662(17) Uani 1 1 d . . . . .
N6 N 0.5199(8) 0.7255(4) 0.79004(16) 0.0589(15) Uani 1 1 d . . . . .
O1 O 0.8264(5) 0.4139(4) 0.48372(11) 0.0547(12) Uani 1 1 d . . . . .
O2 O 1.0236(6) 0.5131(4) 0.46053(11) 0.0557(12) Uani 1 1 d . . . . .
O3 O 0.2628(6) 0.5483(4) 0.17115(12) 0.0622(13) Uani 1 1 d . . . . .
O4 O 0.8105(6) 0.7480(4) 0.63502(13) 0.0634(14) Uani 1 1 d . . . . .
O5 O 0.0900(5) 0.8879(3) 0.92211(12) 0.0531(12) Uani 1 1 d . . . . .
O6 O 0.1571(6) 0.7007(4) 0.94213(13) 0.0575(13) Uani 1 1 d . . . . .
O1W O 1.1339(6) 0.2670(4) 0.49580(13) 0.0669(15) Uani 1 1 d . . . . .
H1WA H 1.1956 0.2292 0.5098 0.080 Uiso 1 1 d R U . . .
H1WB H 1.1884 0.2802 0.4771 0.080 Uiso 1 1 d R U . . .

loop_
_atom_site_aniso_label
_atom_site_aniso_U_11
_atom_site_aniso_U_22
_atom_site_aniso_U_33
_atom_site_aniso_U_23
_atom_site_aniso_U_13
_atom_site_aniso_U_12
Cd1 0.0459(3) 0.04936(18) 0.0311(2) -0.00422(19) 0.0008(2) 0.0013(2)
C1 0.055(5) 0.045(3) 0.040(4) -0.003(3) -0.006(4) 0.003(3)
C2 0.044(4) 0.054(3) 0.037(4) 0.001(3) 0.000(3) -0.003(3)
C3 0.079(6) 0.070(4) 0.051(5) 0.010(4) -0.005(4) 0.001(4)
C4 0.125(9) 0.099(6) 0.050(6) 0.018(5) -0.008(6) 0.019(6)
C5 0.063(7) 0.151(8) 0.036(6) 0.017(5) -0.006(5) 0.034(6)
C6 0.054(6) 0.135(8) 0.056(6) -0.014(5) -0.008(5) -0.024(5)
C7 0.063(6) 0.085(5) 0.045(5) 0.005(3) 0.003(4) -0.015(4)
C8 0.064(6) 0.117(6) 0.041(5) 0.002(4) -0.006(5) 0.029(5)
C9 0.076(6) 0.109(5) 0.060(6) -0.023(4) -0.011(5) -0.007(5)
C10 0.089(7) 0.087(4) 0.040(5) -0.004(3) -0.008(5) -0.017(4)
C11 0.058(5) 0.070(4) 0.026(4) 0.002(3) 0.001(4) 0.012(3)
C12 0.075(6) 0.092(5) 0.043(5) 0.012(4) -0.003(4) -0.009(5)
C13 0.094(7) 0.107(6) 0.049(5) 0.017(5) -0.009(5) 0.013(6)
C14 0.076(6) 0.076(4) 0.042(5) 0.002(3) -0.001(4) -0.015(4)
C15 0.050(5) 0.051(3) 0.042(5) 0.002(3) -0.003(4) -0.004(3)
C16 0.048(6) 0.078(4) 0.048(5) -0.001(3) 0.009(4) -0.007(4)
C17 0.045(5) 0.108(5) 0.045(5) -0.002(3) -0.002(4) 0.013(4)
C18 0.045(5) 0.088(5) 0.028(4) 0.000(3) -0.005(3) 0.005(4)
C19 0.042(5) 0.079(4) 0.036(4) 0.007(3) -0.006(4) -0.004(3)
C20 0.063(5) 0.053(3) 0.041(4) -0.006(3) 0.010(4) -0.001(3)
C21 0.082(6) 0.055(3) 0.048(4) 0.013(3) 0.012(5) -0.014(3)
C22 0.085(6) 0.045(3) 0.038(4) -0.005(2) 0.006(4) -0.002(3)
C23 0.052(5) 0.047(3) 0.039(4) -0.001(3) 0.003(4) 0.000(3)
C24 0.059(5) 0.048(3) 0.037(4) 0.000(3) 0.010(4) -0.002(3)
C25 0.077(6) 0.054(3) 0.051(5) 0.001(3) 0.013(4) 0.010(3)
C26 0.072(6) 0.061(4) 0.038(5) -0.007(3) 0.013(4) -0.005(4)
C27 0.075(6) 0.077(4) 0.049(5) -0.004(4) 0.019(5) 0.011(4)
C28 0.078(6) 0.071(4) 0.047(5) 0.003(3) 0.009(4) 0.007(4)
C29 0.056(5) 0.071(4) 0.043(5) -0.013(3) 0.008(4) -0.005(3)
C30 0.095(7) 0.083(4) 0.056(5) 0.001(4) 0.020(5) 0.032(5)
C31 0.110(8) 0.080(5) 0.050(5) 0.007(4) 0.032(5) 0.034(5)
C32 0.050(5) 0.061(3) 0.039(4) -0.014(3) 0.010(3) -0.002(3)
C33 0.051(5) 0.055(3) 0.047(4) -0.005(3) 0.005(4) 0.013(3)
C34 0.059(5) 0.050(3) 0.045(5) 0.001(3) 0.002(4) 0.008(3)
C35 0.042(4) 0.049(3) 0.032(4) -0.003(2) 0.001(3) -0.003(3)
C36 0.067(6) 0.059(3) 0.039(4) -0.003(3) 0.004(4) 0.017(3)
C37 0.078(6) 0.061(4) 0.035(4) 0.004(3) 0.002(4) 0.003(4)
C38 0.038(4) 0.049(3) 0.036(4) -0.004(3) -0.003(3) -0.007(3)
N1 0.065(9) 0.091(8) 0.061(12) 0.010(7) -0.008(9) -0.005(6)
N2 0.065(12) 0.093(8) 0.048(10) 0.009(7) -0.002(8) -0.007(8)
N1A 0.04(2) 0.051(16) 0.04(2) 0.020(12) -0.022(16) -0.005(12)
N2A 0.019(19) 0.054(16) 0.03(2) 0.002(13) -0.009(13) -0.012(11)
N3 0.047(4) 0.068(3) 0.030(3) 0.004(2) -0.003(3) -0.001(3)
N4 0.063(4) 0.046(2) 0.038(3) 0.0027(19) 0.010(3) -0.006(3)
N5 0.070(5) 0.074(3) 0.054(4) -0.001(3) 0.009(4) 0.004(3)
N6 0.061(4) 0.064(3) 0.051(4) -0.005(3) 0.003(4) -0.002(3)
O1 0.060(3) 0.066(2) 0.039(3) 0.010(2) -0.004(2) -0.008(2)
O2 0.050(3) 0.073(2) 0.045(3) -0.0105(19) -0.005(3) -0.009(3)
O3 0.082(4) 0.067(3) 0.038(3) 0.006(2) -0.011(3) -0.013(3)
O4 0.084(4) 0.067(3) 0.039(3) 0.000(2) 0.024(3) 0.020(3)
O5 0.060(3) 0.059(2) 0.041(3) 0.0015(18) 0.006(2) 0.018(2)
O6 0.066(4) 0.062(2) 0.045(3) 0.008(2) 0.005(3) 0.001(2)
O1W 0.087(4) 0.078(3) 0.036(3) -0.007(2) 0.001(3) 0.031(3)

loop_
_atom_type_symbol
_atom_type_description
_atom_type_scat_dispersion_real
_atom_type_scat_dispersion_imag
_atom_type_scat_source
C C 0.0033 0.0016 'International Tables Vol C Tables 4.2.6.8 and 6.1.1.4'
H H 0.0000 0.0000 'International Tables Vol C Tables 4.2.6.8 and 6.1.1.4'
N N 0.0061 0.0033 'International Tables Vol C Tables 4.2.6.8 and 6.1.1.4'
O O 0.0106 0.0060 'International Tables Vol C Tables 4.2.6.8 and 6.1.1.4'
Cd Cd -0.8075 1.2024 'International Tables Vol C Tables 4.2.6.8 and 6.1.1.4'

loop_
_geom_angle_atom_site_label_1
_geom_angle_atom_site_label_2
_geom_angle_atom_site_label_3
_geom_angle
_geom_angle_site_symmetry_1
_geom_angle_site_symmetry_3
O5 Cd1 O1W 117.80(16) 3_646 .
O5 Cd1 O1 102.48(17) 3_646 .
O1W Cd1 O1 87.85(17) . .
O5 Cd1 N4 87.80(16) 3_646 .
O1W Cd1 N4 153.06(18) . .
O1 Cd1 N4 94.94(17) . .
O5 Cd1 N3 86.95(18) 3_646 2_665
O1W Cd1 N3 88.31(18) . 2_665
O1 Cd1 N3 170.55(17) . 2_665
N4 Cd1 N3 84.65(18) . 2_665
O5 Cd1 O2 151.59(16) 3_646 .
O1W Cd1 O2 80.22(15) . .
O1 Cd1 O2 53.85(15) . .
N4 Cd1 O2 79.93(14) . .
N3 Cd1 O2 116.93(17) 2_665 .
O2 C1 O1 121.9(6) . .
O2 C1 C2 120.2(6) . .
O1 C1 C2 118.0(6) . .
C7 C2 C3 118.4(7) . .
C7 C2 C1 121.9(6) . .
C3 C2 C1 119.7(6) . .
C4 C3 C2 120.5(8) . .
C4 C3 H3 119.7 . .
C2 C3 H3 119.7 . .
C5 C4 C3 122.3(8) . .
C5 C4 H4 118.8 . .
C3 C4 H4 118.8 . .
C4 C5 C6 118.8(8) . .
C4 C5 N1 109.6(11) . .
C6 C5 N1 131.6(12) . .
C4 C5 N1A 151.6(17) . .
C6 C5 N1A 89.6(17) . .
C7 C6 C5 119.0(8) . .
C7 C6 H6 120.5 . .
C5 C6 H6 120.5 . .
C2 C7 C6 120.8(7) . .
C2 C7 H7 119.6 . .
C6 C7 H7 119.6 . .
C13 C8 C9 118.0(8) . .
C13 C8 N2A 148.6(18) . .
C9 C8 N2A 93.4(18) . .
C13 C8 N2 110.5(9) . .
C9 C8 N2 131.4(10) . .
C8 C9 C10 120.4(8) . .
C8 C9 H9 119.8 . .
C10 C9 H9 119.8 . .
C11 C10 C9 119.5(7) . .
C11 C10 H10 120.2 . .
C9 C10 H10 120.2 . .
C12 C11 O3 124.1(6) . .
C12 C11 C10 120.0(7) . .
O3 C11 C10 115.9(6) . .
C13 C12 C11 119.1(8) . .
C13 C12 H12 120.4 . .
C11 C12 H12 120.4 . .
C8 C13 C12 122.8(9) . .
C8 C13 H13 118.6 . .
C12 C13 H13 118.6 . .
O3 C14 C15 108.6(5) . .
O3 C14 H14A 110.0 . .
C15 C14 H14A 110.0 . .
O3 C14 H14B 110.0 . .
C15 C14 H14B 110.0 . .
H14A C14 H14B 108.3 . .
C16 C15 C19 117.2(6) . .
C16 C15 C14 121.9(7) . .
C19 C15 C14 120.9(7) . .
C17 C16 C15 119.4(7) . .
C17 C16 H16 120.3 . .
C15 C16 H16 120.3 . .
C16 C17 C18 119.2(7) . .
C16 C17 H17 120.4 . .
C18 C17 H17 120.4 . .
N3 C18 C17 122.1(6) . .
N3 C18 H18 118.9 . .
C17 C18 H18 118.9 . .
N3 C19 C15 123.6(7) . .
N3 C19 H19 118.2 . .
C15 C19 H19 118.2 . .
N4 C20 C21 122.3(6) . .
N4 C20 H20 118.9 . .
C21 C20 H20 118.9 . .
C22 C21 C20 119.2(6) . .
C22 C21 H21 120.4 . .
C20 C21 H21 120.4 . .
C21 C22 C23 118.7(5) . .
C21 C22 H22 120.7 . .
C23 C22 H22 120.7 . .
C22 C23 C24 118.0(6) . .
C22 C23 C25 121.0(5) . .
C24 C23 C25 120.9(6) . .
N4 C24 C23 123.6(6) . .
N4 C24 H24 118.2 . .
C23 C24 H24 118.2 . .
O4 C25 C23 109.0(5) . .
O4 C25 H25A 109.9 . .
C23 C25 H25A 109.9 . .
O4 C25 H25B 109.9 . .
C23 C25 H25B 109.9 . .
H25A C25 H25B 108.3 . .
O4 C26 C31 124.2(6) . .
O4 C26 C27 115.6(6) . .
C31 C26 C27 120.2(7) . .
C28 C27 C26 119.6(7) . .
C28 C27 H27 120.2 . .
C26 C27 H27 120.2 . .
C27 C28 C29 120.4(7) . .
C27 C28 H28 119.8 . .
C29 C28 H28 119.8 . .
C30 C29 C28 118.7(7) . .
C30 C29 N5 114.8(6) . .
C28 C29 N5 126.5(7) . .
C29 C30 C31 121.8(7) . .
C29 C30 H30 119.1 . .
C31 C30 H30 119.1 . .
C26 C31 C30 119.3(7) . .
C26 C31 H31 120.4 . .
C30 C31 H31 120.4 . .
C33 C32 C37 119.9(6) . .
C33 C32 N6 115.8(6) . .
C37 C32 N6 124.2(6) . .
C32 C33 C34 120.2(6) . .
C32 C33 H33 119.9 . .
C34 C33 H33 119.9 . .
C33 C34 C35 120.6(6) . .
C33 C34 H34 119.7 . .
C35 C34 H34 119.7 . .
C34 C35 C36 118.6(6) . .
C34 C35 C38 120.8(6) . .
C36 C35 C38 120.6(6) . .
C37 C36 C35 120.7(6) . .
C37 C36 H36 119.7 . .
C35 C36 H36 119.7 . .
C36 C37 C32 120.0(6) . .
C36 C37 H37 120.0 . .
C32 C37 H37 120.0 . .
O6 C38 O5 123.9(6) . .
O6 C38 C35 120.1(5) . .
O5 C38 C35 116.0(5) . .
N2 N1 C5 107(2) . .
N1 N2 C8 107(3) . .
N2A N1A C5 100(4) . .
N1A N2A C8 104(4) . .
C18 N3 C19 118.4(6) . .
C18 N3 Cd1 124.5(4) . 2_664
C19 N3 Cd1 116.8(5) . 2_664
C24 N4 C20 118.1(5) . .
C24 N4 Cd1 120.6(4) . .
C20 N4 Cd1 121.2(4) . .
N6 N5 C29 114.3(6) . .
N5 N6 C32 111.8(6) . .
C1 O1 Cd1 96.9(4) . .
C1 O2 Cd1 87.4(4) . .
C11 O3 C14 119.8(5) . .
C26 O4 C25 117.8(5) . .
C38 O5 Cd1 118.1(4) . 3_656
Cd1 O1W H1WA 110.5 . .
Cd1 O1W H1WB 120.2 . .
H1WA O1W H1WB 101.7 . .

loop_
_geom_bond_atom_site_label_1
_geom_bond_atom_site_label_2
_geom_bond_distance
_geom_bond_site_symmetry_2
Cd1 O5 2.218(4) 3_646
Cd1 O1W 2.246(4) .
Cd1 O1 2.318(4) .
Cd1 N4 2.363(4) .
Cd1 N3 2.384(6) 2_665
Cd1 O2 2.539(4) .
C1 O2 1.249(8) .
C1 O1 1.278(7) .
C1 C2 1.499(9) .
C2 C7 1.375(9) .
C2 C3 1.379(9) .
C3 C4 1.354(11) .
C3 H3 0.9300 .
C4 C5 1.338(12) .
C4 H4 0.9300 .
C5 C6 1.405(12) .
C5 N1 1.49(3) .
C5 N1A 1.57(6) .
C6 C7 1.384(10) .
C6 H6 0.9300 .
C7 H7 0.9300 .
C8 C13 1.353(11) .
C8 C9 1.382(11) .
C8 N2A 1.47(6) .
C8 N2 1.48(3) .
C9 C10 1.390(10) .
C9 H9 0.9300 .
C10 C11 1.373(9) .
C10 H10 0.9300 .
C11 C12 1.369(9) .
C11 O3 1.372(7) .
C12 C13 1.367(10) .
C12 H12 0.9300 .
C13 H13 0.9300 .
C14 O3 1.411(7) .
C14 C15 1.488(9) .
C14 H14A 0.9700 .
C14 H14B 0.9700 .
C15 C16 1.384(9) .
C15 C19 1.389(9) .
C16 C17 1.375(9) .
C16 H16 0.9300 .
C17 C18 1.383(9) .
C17 H17 0.9300 .
C18 N3 1.327(8) .
C18 H18 0.9300 .
C19 N3 1.331(8) .
C19 H19 0.9300 .
C20 N4 1.328(7) .
C20 C21 1.386(7) .
C20 H20 0.9300 .
C21 C22 1.368(9) .
C21 H21 0.9300 .
C22 C23 1.375(8) .
C22 H22 0.9300 .
C23 C24 1.389(7) .
C23 C25 1.500(9) .
C24 N4 1.310(7) .
C24 H24 0.9300 .
C25 O4 1.425(8) .
C25 H25A 0.9700 .
C25 H25B 0.9700 .
C26 O4 1.365(8) .
C26 C31 1.369(10) .
C26 C27 1.384(9) .
C27 C28 1.377(10) .
C27 H27 0.9300 .
C28 C29 1.389(9) .
C28 H28 0.9300 .
C29 C30 1.359(9) .
C29 N5 1.444(9) .
C30 C31 1.378(10) .
C30 H30 0.9300 .
C31 H31 0.9300 .
C32 C33 1.374(9) .
C32 C37 1.382(9) .
C32 N6 1.452(8) .
C33 C34 1.382(9) .
C33 H33 0.9300 .
C34 C35 1.387(9) .
C34 H34 0.9300 .
C35 C36 1.393(8) .
C35 C38 1.496(8) .
C36 C37 1.379(9) .
C36 H36 0.9300 .
C37 H37 0.9300 .
C38 O6 1.246(7) .
C38 O5 1.263(7) .
N1 N2 1.21(4) .
N1A N2A 1.28(9) .
N3 Cd1 2.384(6) 2_664
N5 N6 1.224(7) .
O5 Cd1 2.218(4) 3_656
O1W H1WA 0.8501 .
O1W H1WB 0.8497 .

loop_
_geom_hbond_atom_site_label_D
_geom_hbond_atom_site_label_H
_geom_hbond_atom_site_label_A
_geom_hbond_distance_DH
_geom_hbond_distance_HA
_geom_hbond_distance_DA
_geom_hbond_angle_DHA
_geom_hbond_site_symmetry_A
C20 H20 O2 0.93 2.58 3.119(7) 117.1 .
O1W H1WA O1 0.85 1.93 2.682(6) 146.4 4_556
O1W H1WB O6 0.85 1.88 2.717(7) 167.9 2_664
C19 H19 O5 0.93 2.48 3.124(9) 126.1 4_566
C22 H22 O6 0.93 2.53 3.438(7) 164.1 3_656
C24 H24 O5 0.93 2.49 3.145(7) 127.2 3_646

loop_
_geom_torsion_atom_site_label_1
_geom_torsion_atom_site_label_2
_geom_torsion_atom_site_label_3
_geom_torsion_atom_site_label_4
_geom_torsion
_geom_torsion_site_symmetry_4
O2 C1 C2 C7 144.8(6) .
O1 C1 C2 C7 -35.2(9) .
O2 C1 C2 C3 -35.2(9) .
O1 C1 C2 C3 144.8(6) .
C7 C2 C3 C4 -0.7(11) .
C1 C2 C3 C4 179.3(8) .
C2 C3 C4 C5 0.1(14) .
C3 C4 C5 C6 0.5(14) .
C3 C4 C5 N1 -178.5(9) .
C3 C4 C5 N1A -175(3) .
C4 C5 C6 C7 -0.5(13) .
N1 C5 C6 C7 178.2(10) .
N1A C5 C6 C7 177.3(15) .
C3 C2 C7 C6 0.8(11) .
C1 C2 C7 C6 -179.3(7) .
C5 C6 C7 C2 -0.2(12) .
C13 C8 C9 C10 0.5(13) .
N2A C8 C9 C10 -179.7(14) .
N2 C8 C9 C10 -179.9(11) .
C8 C9 C10 C11 -2.5(12) .
C9 C10 C11 C12 3.2(12) .
C9 C10 C11 O3 -177.7(7) .
O3 C11 C12 C13 179.0(7) .
C10 C11 C12 C13 -2.0(12) .
C9 C8 C13 C12 0.8(13) .
N2A C8 C13 C12 -179(2) .
N2 C8 C13 C12 -178.9(10) .
C11 C12 C13 C8 -0.1(13) .
O3 C14 C15 C16 -132.7(6) .
O3 C14 C15 C19 46.1(8) .
C19 C15 C16 C17 -2.0(9) .
C14 C15 C16 C17 176.8(6) .
C15 C16 C17 C18 0.9(9) .
C16 C17 C18 N3 1.0(10) .
C16 C15 C19 N3 1.6(9) .
C14 C15 C19 N3 -177.3(6) .
N4 C20 C21 C22 -0.1(10) .
C20 C21 C22 C23 1.8(10) .
C21 C22 C23 C24 -1.4(10) .
C21 C22 C23 C25 179.4(7) .
C22 C23 C24 N4 -0.7(11) .
C25 C23 C24 N4 178.5(7) .
C22 C23 C25 O4 -145.9(7) .
C24 C23 C25 O4 34.9(10) .
O4 C26 C27 C28 -179.1(7) .
C31 C26 C27 C28 1.1(12) .
C26 C27 C28 C29 -0.4(12) .
C27 C28 C29 C30 -0.2(12) .
C27 C28 C29 N5 179.7(7) .
C28 C29 C30 C31 0.3(13) .
N5 C29 C30 C31 -179.6(8) .
O4 C26 C31 C30 179.2(8) .
C27 C26 C31 C30 -1.0(13) .
C29 C30 C31 C26 0.3(14) .
C37 C32 C33 C34 -0.1(10) .
N6 C32 C33 C34 -177.5(6) .
C32 C33 C34 C35 -0.9(10) .
C33 C34 C35 C36 0.9(10) .
C33 C34 C35 C38 -176.8(6) .
C34 C35 C36 C37 0.2(10) .
C38 C35 C36 C37 177.9(6) .
C35 C36 C37 C32 -1.2(11) .
C33 C32 C37 C36 1.2(10) .
N6 C32 C37 C36 178.3(6) .
C34 C35 C38 O6 -19.5(9) .
C36 C35 C38 O6 162.9(6) .
C34 C35 C38 O5 157.6(6) .
C36 C35 C38 O5 -20.1(9) .
C4 C5 N1 N2 -173.2(12) .
C6 C5 N1 N2 8.0(18) .
N1A C5 N1 N2 9(2) .
C5 N1 N2 C8 -177.6(10) .
C13 C8 N2 N1 179.2(12) .
C9 C8 N2 N1 0(2) .
N2A C8 N2 N1 -1(2) .
C4 C5 N1A N2A -6(5) .
C6 C5 N1A N2A 178(2) .
N1 C5 N1A N2A -1(2) .
C5 N1A N2A C8 -176(2) .
C13 C8 N2A N1A 9(4) .
C9 C8 N2A N1A -171(2) .
N2 C8 N2A N1A 9(2) .
C17 C18 N3 C19 -1.5(9) .
C17 C18 N3 Cd1 171.6(5) 2_664
C15 C19 N3 C18 0.2(9) .
C15 C19 N3 Cd1 -173.4(5) 2_664
C23 C24 N4 C20 2.4(10) .
C23 C24 N4 Cd1 178.8(5) .
C21 C20 N4 C24 -1.9(10) .
C21 C20 N4 Cd1 -178.4(5) .
C30 C29 N5 N6 -176.1(7) .
C28 C29 N5 N6 3.9(10) .
C29 N5 N6 C32 -178.9(5) .
C33 C32 N6 N5 -178.7(6) .
C37 C32 N6 N5 4.1(9) .
O2 C1 O1 Cd1 -2.1(6) .
C2 C1 O1 Cd1 177.9(4) .
O1 C1 O2 Cd1 1.9(6) .
C2 C1 O2 Cd1 -178.1(5) .
C12 C11 O3 C14 -5.1(10) .
C10 C11 O3 C14 175.9(6) .
C15 C14 O3 C11 -169.7(6) .
C31 C26 O4 C25 4.1(11) .
C27 C26 O4 C25 -175.7(7) .
C23 C25 O4 C26 -179.3(6) .
O6 C38 O5 Cd1 4.1(8) 3_656
C35 C38 O5 Cd1 -172.9(4) 3_656
